data_4338440
loop_
_publ_author_name
'Kaase, Dominic'
'Gotzmann, Carla'
'Rein, Stephan'
'Lan, Yanhua'
'Kacprzak, Sylwia'
'Klingele, Julia'

_publ_section_title
;
 [1,2,4]Triazolo[4,3-a]Pyridines as Bridging Ligands-Magnetism of
 Azole-Bridged Dinuclear Copper(II) Complexes Influenced by the Trigonal
 Distortion Parameter \t.
;
_journal_issue 11
_journal_name_full 'Inorganic chemistry'
_journal_page_first 5546
_journal_page_last 5555
_journal_paper_doi 10.1021/ic500226z
_journal_volume 53
_journal_year 2014
_chemical_formula_moiety
;
C72 H60 Cu2 N24, 4(Cl O4), 2(C2 H3 N), H2 O 
;
_chemical_formula_sum 'C76 H68 Cl4 Cu2 N26 O17'
_chemical_formula_weight 1886.44
_chemical_name_systematic
; 
 ? 
;
_space_group_IT_number 14
_symmetry_cell_setting monoclinic
_symmetry_space_group_name_Hall '-P 2ybc'
_symmetry_space_group_name_H-M 'P 1 21/c 1'
_atom_sites_solution_hydrogens geom
_atom_sites_solution_primary direct
_atom_sites_solution_secondary difmap
_audit_creation_method SHELXL-97
_cell_angle_alpha 90.00
_cell_angle_beta 94.853(3)
_cell_angle_gamma 90.00
_cell_formula_units_Z 2
_cell_length_a 12.9691(7)
_cell_length_b 14.0544(5)
_cell_length_c 22.6059(9)
_cell_measurement_reflns_used 4946
_cell_measurement_temperature 100(2)
_cell_measurement_theta_max 19.58
_cell_measurement_theta_min 2.27
_cell_volume 4105.7(3)
_computing_cell_refinement 'SAINT (Bruker, 2006)'
_computing_data_collection 'APEX2 (Bruker, 2006)'
_computing_data_reduction SAINT
_computing_structure_refinement 'SHELXL-97 (Sheldrick, 1997)'
_computing_structure_solution 'SHELXS-97 (Sheldrick, 1990)'
_diffrn_ambient_temperature 100(2)
_diffrn_measured_fraction_theta_full 0.998
_diffrn_measured_fraction_theta_max 0.998
_diffrn_measurement_device_type 'Bruker APEX2 CCD area detector'
_diffrn_measurement_method 'f\ and \w scans'
_diffrn_radiation_monochromator 'multilayer mirror optics'
_diffrn_radiation_source 'microfused sealed tube'
_diffrn_radiation_type MoK\a
_diffrn_radiation_wavelength 0.71073
_diffrn_reflns_av_R_equivalents 0.0779
_diffrn_reflns_av_sigmaI/netI 0.0855
_diffrn_reflns_limit_h_max 15
_diffrn_reflns_limit_h_min -14
_diffrn_reflns_limit_k_max 16
_diffrn_reflns_limit_k_min -16
_diffrn_reflns_limit_l_max 23
_diffrn_reflns_limit_l_min -26
_diffrn_reflns_number 25937
_diffrn_reflns_theta_full 24.71
_diffrn_reflns_theta_max 24.71
_diffrn_reflns_theta_min 2.27
_exptl_absorpt_coefficient_mu 0.733
_exptl_absorpt_correction_T_max 0.9855
_exptl_absorpt_correction_T_min 0.9237
_exptl_absorpt_correction_type multi-scan
_exptl_absorpt_process_details '(<i>SADABS</i>; Sheldrick, 1996)'
_exptl_crystal_colour red
_exptl_crystal_density_diffrn 1.526
_exptl_crystal_density_method 'not measured'
_exptl_crystal_description plate
_exptl_crystal_F_000 1936
_exptl_crystal_size_max 0.11
_exptl_crystal_size_mid 0.06
_exptl_crystal_size_min 0.02
_refine_diff_density_max 1.086
_refine_diff_density_min -0.731
_refine_diff_density_rms 0.116
_refine_ls_extinction_method none
_refine_ls_goodness_of_fit_ref 1.086
_refine_ls_hydrogen_treatment constr
_refine_ls_matrix_type full
_refine_ls_number_parameters 572
_refine_ls_number_reflns 7003
_refine_ls_number_restraints 6
_refine_ls_restrained_S_all 1.090
_refine_ls_R_factor_all 0.1182
_refine_ls_R_factor_gt 0.0801
_refine_ls_shift/su_max 0.000
_refine_ls_shift/su_mean 0.000
_refine_ls_structure_factor_coef Fsqd
_refine_ls_weighting_details 'calc w=1/[\s^2^(Fo^2^)+(0.0740P)^2^+21.8807P] where P=(Fo^2^+2Fc^2^)/3'
_refine_ls_weighting_scheme calc
_refine_ls_wR_factor_gt 0.1820
_refine_ls_wR_factor_ref 0.1987
_reflns_number_gt 4947
_reflns_number_total 7003
_reflns_threshold_expression >2sigma(I)
_cod_data_source_file ic500226z_si_005.cif
_cod_data_source_block jmk359
_cod_depositor_comments
;
The following automatic conversions were performed:

'_exptl_absorpt_correction_type' value 'Multi-scan' changed to
'multi-scan' according to
/usr/data/users/saulius/crontab/automatic-downloads/rss-feeds/ACS/lib/dictionaries/cif_core.dic
dictionary named 'cif_core.dic' version 2.4.2 from 2011-04-26.

Automatic conversion script
Id: cif_fix_values 2281 2013-09-26 08:29:07Z andrius 

 Adding full bibliography for 4338438--4338442.cif.
;
_cod_original_sg_symbol_H-M P21/c
_cod_database_code 4338440

loop_
_publ_contact_author
'Julia Klingele'
'Sylwia Kacprzak'

loop_
_symmetry_equiv_pos_as_xyz
'x, y, z'
'-x, y+1/2, -z+1/2'
'-x, -y, -z'
'x, -y-1/2, z-1/2'

loop_
_atom_site_label
_atom_site_type_symbol
_atom_site_fract_x
_atom_site_fract_y
_atom_site_fract_z
_atom_site_U_iso_or_equiv
_atom_site_adp_type
_atom_site_occupancy
_atom_site_symmetry_multiplicity
_atom_site_calc_flag
_atom_site_refinement_flags
Cu1 Cu 0.02404(6) 1.12855(5) 0.47280(3) 0.0159(2) Uani 1 1 d .
N1 N 0.1043(4) 1.2307(3) 0.5220(2) 0.0188(12) Uani 1 1 d .
N2 N 0.0472(4) 1.0583(3) 0.56184(19) 0.0157(11) Uani 1 1 d .
N3 N 0.0507(4) 0.9668(4) 0.58252(19) 0.0167(11) Uani 1 1 d .
N4 N 0.1674(4) 1.0526(4) 0.6351(2) 0.0192(12) Uani 1 1 d .
C1 C 0.1216(6) 1.3185(5) 0.5015(3) 0.0290(16) Uani 1 1 d .
C2 C 0.1721(6) 1.3872(5) 0.5379(3) 0.0359(18) Uani 1 1 d .
H2 H 0.1876 1.4480 0.5226 0.043 Uiso 1 1 calc R
C3 C 0.1988(6) 1.3651(5) 0.5963(3) 0.0357(18) Uani 1 1 d .
H3 H 0.2297 1.4123 0.6221 0.043 Uiso 1 1 calc R
C4 C 0.1814(5) 1.2748(5) 0.6179(3) 0.0269(16) Uani 1 1 d .
H4 H 0.2000 1.2587 0.6583 0.032 Uiso 1 1 calc R
C5 C 0.1362(5) 1.2095(5) 0.5786(3) 0.0217(15) Uani 1 1 d .
C6 C 0.1165(5) 1.1088(4) 0.5936(2) 0.0173(14) Uani 1 1 d .
C7 C 0.1224(5) 0.9631(5) 0.6281(2) 0.0182(14) Uani 1 1 d .
C8 C 0.1555(5) 0.8881(5) 0.6665(2) 0.0243(15) Uani 1 1 d .
H8 H 0.1212 0.8283 0.6647 0.029 Uiso 1 1 calc R
C9 C 0.2377(6) 0.9043(5) 0.7059(3) 0.0359(19) Uani 1 1 d .
H9 H 0.2626 0.8542 0.7315 0.043 Uiso 1 1 calc R
C10 C 0.2874(6) 0.9926(6) 0.7101(3) 0.040(2) Uani 1 1 d .
H10 H 0.3464 1.0006 0.7376 0.048 Uiso 1 1 calc R
C11 C 0.2530(5) 1.0668(5) 0.6759(3) 0.0273(16) Uani 1 1 d .
H11 H 0.2862 1.1270 0.6795 0.033 Uiso 1 1 calc R
C12 C 0.0880(7) 1.3390(5) 0.4381(3) 0.041(2) Uani 1 1 d .
H12A H 0.0541 1.2826 0.4198 0.061 Uiso 1 1 calc R
H12B H 0.1485 1.3554 0.4170 0.061 Uiso 1 1 calc R
H12C H 0.0393 1.3924 0.4358 0.061 Uiso 1 1 calc R
N21 N 0.4521(4) 0.8978(4) 0.4653(2) 0.0269(14) Uani 1 1 d .
N22 N 0.2168(4) 1.0233(4) 0.4917(2) 0.0194(12) Uani 1 1 d .
N23 N 0.1586(4) 1.0757(4) 0.4515(2) 0.0203(12) Uani 1 1 d .
N24 N 0.2962(4) 1.0263(4) 0.4091(2) 0.0210(12) Uani 1 1 d .
C21 C 0.5227(6) 0.8379(5) 0.4914(3) 0.0335(18) Uani 1 1 d .
C22 C 0.5183(6) 0.8089(5) 0.5497(3) 0.0349(18) Uani 1 1 d .
H22 H 0.5684 0.7656 0.5670 0.042 Uiso 1 1 calc R
C23 C 0.4410(6) 0.8429(5) 0.5827(3) 0.0306(17) Uani 1 1 d .
H23 H 0.4380 0.8240 0.6229 0.037 Uiso 1 1 calc R
C24 C 0.3684(5) 0.9049(5) 0.5562(3) 0.0275(16) Uani 1 1 d .
H24 H 0.3141 0.9291 0.5775 0.033 Uiso 1 1 calc R
C25 C 0.3769(5) 0.9309(4) 0.4976(3) 0.0218(15) Uani 1 1 d .
C26 C 0.3001(5) 0.9926(5) 0.4671(2) 0.0193(14) Uani 1 1 d .
C27 C 0.2060(5) 1.0795(5) 0.4008(3) 0.0212(14) Uani 1 1 d .
C28 C 0.1800(6) 1.1251(5) 0.3460(3) 0.0285(16) Uani 1 1 d .
H28 H 0.1169 1.1591 0.3388 0.034 Uiso 1 1 calc R
C29 C 0.2477(6) 1.1188(5) 0.3043(3) 0.0351(18) Uani 1 1 d .
H29 H 0.2338 1.1516 0.2678 0.042 Uiso 1 1 calc R
C30 C 0.3398(6) 1.0640(6) 0.3138(3) 0.0369(19) Uani 1 1 d .
H30 H 0.3854 1.0598 0.2831 0.044 Uiso 1 1 calc R
C31 C 0.3637(6) 1.0179(5) 0.3652(3) 0.0294(17) Uani 1 1 d .
H31 H 0.4250 0.9809 0.3712 0.035 Uiso 1 1 calc R
C32 C 0.6042(6) 0.8034(6) 0.4535(4) 0.048(2) Uani 1 1 d .
H32A H 0.5932 0.8320 0.4139 0.072 Uiso 1 1 calc R
H32B H 0.6003 0.7340 0.4501 0.072 Uiso 1 1 calc R
H32C H 0.6726 0.8217 0.4717 0.072 Uiso 1 1 calc R
N41 N -0.3620(5) 1.4103(4) 0.4307(2) 0.0337(15) Uani 1 1 d .
N42 N -0.1444(4) 1.2495(4) 0.4367(2) 0.0225(12) Uani 1 1 d .
N43 N -0.1065(4) 1.1971(4) 0.48435(19) 0.0186(12) Uani 1 1 d .
N44 N -0.2411(4) 1.2777(4) 0.5097(2) 0.0186(12) Uani 1 1 d .
C41 C -0.4210(7) 1.4629(6) 0.3913(3) 0.045(2) Uani 1 1 d .
C42 C -0.4027(6) 1.4691(5) 0.3322(3) 0.0313(17) Uani 1 1 d .
H42 H -0.4458 1.5073 0.3057 0.038 Uiso 1 1 calc R
C43 C -0.3211(6) 1.4193(5) 0.3119(3) 0.0281(16) Uani 1 1 d .
H43 H -0.3071 1.4224 0.2714 0.034 Uiso 1 1 calc R
C44 C -0.2607(6) 1.3650(5) 0.3516(3) 0.0296(16) Uani 1 1 d .
H44 H -0.2028 1.3313 0.3393 0.036 Uiso 1 1 calc R
C45 C -0.2854(5) 1.3600(4) 0.4102(3) 0.0201(14) Uani 1 1 d .
C46 C -0.2243(5) 1.2994(4) 0.4519(2) 0.0192(14) Uani 1 1 d .
C47 C -0.1650(5) 1.2149(4) 0.5295(3) 0.0184(14) Uani 1 1 d .
C48 C -0.1596(5) 1.1798(4) 0.5883(3) 0.0185(14) Uani 1 1 d .
H48 H -0.1076 1.1359 0.6025 0.022 Uiso 1 1 calc R
C49 C -0.2323(5) 1.2119(4) 0.6236(3) 0.0216(15) Uani 1 1 d .
H49 H -0.2310 1.1896 0.6634 0.026 Uiso 1 1 calc R
C50 C -0.3099(5) 1.2777(4) 0.6026(3) 0.0225(15) Uani 1 1 d .
H50 H -0.3600 1.2981 0.6282 0.027 Uiso 1 1 calc R
C51 C -0.3132(5) 1.3114(5) 0.5470(3) 0.0214(15) Uani 1 1 d .
H51 H -0.3636 1.3572 0.5333 0.026 Uiso 1 1 calc R
C52 C -0.5096(9) 1.5172(8) 0.4146(4) 0.079(3) Uani 1 1 d U
H52A H -0.5107 1.5056 0.4573 0.118 Uiso 1 1 calc R
H52B H -0.5751 1.4959 0.3940 0.118 Uiso 1 1 calc R
H52C H -0.5006 1.5854 0.4076 0.118 Uiso 1 1 calc R
Cl1 Cl 0.47903(13) 0.24850(12) 0.72987(6) 0.0259(4) Uani 1 1 d .
O1 O 0.9726(11) 0.6408(8) 0.6942(3) 0.161(5) Uani 1 1 d .
O2 O 1.0187(6) 0.5813(5) 0.7866(2) 0.0667(19) Uani 1 1 d .
O3 O 1.0936(7) 0.7140(6) 0.7491(4) 0.097(3) Uani 1 1 d .
O4 O 0.9263(11) 0.7131(9) 0.7755(7) 0.212(8) Uani 1 1 d .
Cl2 Cl 0.99942(16) 0.66319(15) 0.75102(7) 0.0412(5) Uani 1 1 d .
O5 O 0.5135(5) 0.1656(4) 0.7013(2) 0.0559(17) Uani 1 1 d .
O6 O 0.3813(4) 0.2779(4) 0.7012(2) 0.0422(14) Uani 1 1 d .
O7 O 0.5511(5) 0.3235(4) 0.7242(3) 0.0562(16) Uani 1 1 d .
O8 O 0.4672(5) 0.2307(4) 0.7912(2) 0.0530(17) Uani 1 1 d .
N70 N -0.0783(6) 1.4142(5) 0.5568(4) 0.0511(19) Uani 1 1 d .
C70 C -0.0717(8) 1.4176(6) 0.6058(5) 0.057(3) Uani 1 1 d .
C71 C -0.0559(17) 1.4217(11) 0.6709(5) 0.158(9) Uani 1 1 d .
H71A H -0.0309 1.3599 0.6862 0.237 Uiso 1 1 calc R
H71B H -0.1215 1.4371 0.6872 0.237 Uiso 1 1 calc R
H71C H -0.0046 1.4709 0.6826 0.237 Uiso 1 1 calc R
O80 O 0.2923(10) 1.3714(12) 0.3400(5) 0.073(4) Uani 0.50 1 d PG
H80A H 0.2256 1.3660 0.3306 0.110 Uiso 0.50 1 d P
H80B H 0.3415 1.3399 0.3251 0.110 Uiso 0.50 1 d P

loop_
_atom_site_aniso_label
_atom_site_aniso_U_11
_atom_site_aniso_U_22
_atom_site_aniso_U_33
_atom_site_aniso_U_23
_atom_site_aniso_U_13
_atom_site_aniso_U_12
Cu1 0.0181(4) 0.0183(4) 0.0110(3) -0.0011(3) -0.0004(3) 0.0040(4)
N1 0.017(3) 0.014(3) 0.024(3) -0.003(2) -0.004(2) 0.001(2)
N2 0.022(3) 0.015(3) 0.010(2) -0.001(2) 0.003(2) 0.006(2)
N3 0.020(3) 0.022(3) 0.008(2) -0.002(2) 0.000(2) 0.004(2)
N4 0.016(3) 0.026(3) 0.015(2) -0.003(2) -0.001(2) 0.000(2)
C1 0.026(4) 0.021(4) 0.040(4) -0.003(3) 0.003(3) 0.001(3)
C2 0.040(5) 0.027(4) 0.039(4) -0.007(3) -0.005(3) -0.003(4)
C3 0.030(4) 0.027(4) 0.047(4) -0.015(3) -0.016(3) 0.001(4)
C4 0.024(4) 0.027(4) 0.028(3) -0.009(3) -0.006(3) 0.004(3)
C5 0.018(4) 0.025(4) 0.021(3) -0.006(3) -0.001(3) 0.010(3)
C6 0.017(3) 0.025(4) 0.009(3) -0.002(2) -0.001(2) 0.009(3)
C7 0.015(3) 0.028(4) 0.012(3) -0.002(2) 0.005(2) 0.008(3)
C8 0.029(4) 0.030(4) 0.014(3) 0.001(3) 0.000(3) 0.008(3)
C9 0.048(5) 0.034(4) 0.023(3) 0.003(3) -0.012(3) 0.000(4)
C10 0.035(5) 0.046(5) 0.034(4) 0.004(4) -0.022(3) 0.002(4)
C11 0.026(4) 0.035(4) 0.019(3) 0.003(3) -0.012(3) 0.000(3)
C12 0.054(6) 0.032(4) 0.034(4) 0.012(3) -0.007(4) -0.008(4)
N21 0.016(3) 0.027(3) 0.038(3) -0.018(3) 0.006(2) -0.004(3)
N22 0.018(3) 0.024(3) 0.016(2) -0.003(2) -0.001(2) 0.003(2)
N23 0.021(3) 0.025(3) 0.015(2) -0.001(2) 0.001(2) 0.000(3)
N24 0.015(3) 0.027(3) 0.022(3) -0.007(2) 0.005(2) -0.006(3)
C21 0.021(4) 0.033(4) 0.045(4) -0.016(3) -0.004(3) 0.003(3)
C22 0.018(4) 0.035(4) 0.050(5) -0.011(4) -0.007(3) 0.008(3)
C23 0.025(4) 0.028(4) 0.037(4) -0.001(3) -0.005(3) -0.006(3)
C24 0.023(4) 0.025(4) 0.034(4) -0.007(3) 0.000(3) 0.005(3)
C25 0.015(4) 0.019(4) 0.031(3) -0.007(3) 0.004(3) -0.004(3)
C26 0.018(4) 0.024(3) 0.016(3) -0.006(3) 0.005(3) -0.002(3)
C27 0.019(4) 0.025(4) 0.020(3) -0.005(3) 0.003(3) -0.007(3)
C28 0.030(4) 0.030(4) 0.025(3) 0.000(3) -0.001(3) -0.001(3)
C29 0.046(5) 0.042(5) 0.018(3) -0.001(3) 0.008(3) -0.012(4)
C30 0.042(5) 0.049(5) 0.021(4) -0.013(3) 0.013(3) -0.015(4)
C31 0.026(4) 0.037(4) 0.027(4) -0.017(3) 0.012(3) -0.012(3)
C32 0.023(4) 0.062(6) 0.059(5) -0.033(4) 0.002(4) 0.015(4)
N41 0.034(4) 0.039(4) 0.030(3) 0.012(3) 0.012(3) 0.021(3)
N42 0.026(3) 0.025(3) 0.016(2) 0.000(2) -0.002(2) 0.009(3)
N43 0.023(3) 0.022(3) 0.011(2) 0.000(2) 0.000(2) 0.007(2)
N44 0.020(3) 0.020(3) 0.016(2) -0.001(2) 0.003(2) 0.005(2)
C41 0.045(5) 0.054(5) 0.037(4) 0.028(4) 0.015(4) 0.036(4)
C42 0.032(4) 0.032(4) 0.029(4) 0.008(3) 0.001(3) 0.015(3)
C43 0.041(5) 0.028(4) 0.014(3) -0.001(3) 0.000(3) 0.008(3)
C44 0.029(4) 0.034(4) 0.025(3) 0.000(3) 0.000(3) 0.013(4)
C45 0.020(4) 0.019(3) 0.021(3) 0.001(3) -0.002(3) 0.003(3)
C46 0.024(4) 0.023(3) 0.010(3) -0.001(2) 0.001(2) 0.007(3)
C47 0.015(3) 0.018(3) 0.022(3) -0.005(3) 0.002(3) 0.001(3)
C48 0.020(4) 0.014(3) 0.022(3) -0.003(2) 0.002(3) 0.000(3)
C49 0.031(4) 0.020(3) 0.014(3) 0.002(3) 0.001(3) 0.003(3)
C50 0.025(4) 0.020(3) 0.023(3) -0.005(3) 0.008(3) -0.001(3)
C51 0.021(4) 0.022(4) 0.022(3) -0.007(3) 0.001(3) 0.009(3)
C52 0.081(7) 0.094(7) 0.063(5) 0.029(5) 0.021(5) 0.059(6)
Cl1 0.0251(9) 0.0316(9) 0.0203(7) -0.0046(7) -0.0024(6) 0.0039(8)
O1 0.259(14) 0.176(11) 0.038(4) -0.003(5) -0.050(6) 0.025(10)
O2 0.082(5) 0.074(5) 0.043(3) 0.023(3) -0.005(3) -0.015(4)
O3 0.100(7) 0.093(6) 0.101(6) 0.020(5) 0.025(5) -0.034(5)
O4 0.222(14) 0.152(10) 0.294(16) 0.095(10) 0.212(13) 0.116(10)
Cl2 0.0454(12) 0.0542(12) 0.0237(9) 0.0073(8) 0.0017(8) -0.0106(10)
O5 0.073(5) 0.058(4) 0.035(3) -0.021(3) -0.008(3) 0.031(3)
O6 0.030(3) 0.049(3) 0.045(3) -0.013(3) -0.013(2) 0.009(3)
O7 0.043(4) 0.059(4) 0.067(4) -0.006(3) 0.006(3) -0.014(3)
O8 0.076(5) 0.060(4) 0.025(3) 0.010(3) 0.011(3) 0.027(3)
N70 0.056(5) 0.031(4) 0.067(5) -0.008(4) 0.010(4) -0.008(4)
C70 0.083(8) 0.021(4) 0.071(7) -0.012(4) 0.027(6) -0.011(5)
C71 0.32(3) 0.100(11) 0.060(8) -0.017(7) 0.046(11) -0.058(14)
O80 0.044(8) 0.137(13) 0.042(7) -0.018(7) 0.019(6) -0.001(9)

loop_
_atom_type_symbol
_atom_type_description
_atom_type_scat_dispersion_real
_atom_type_scat_dispersion_imag
_atom_type_scat_source
C C 0.0033 0.0016 'International Tables Vol C Tables 4.2.6.8 and 6.1.1.4'
H H 0.0000 0.0000 'International Tables Vol C Tables 4.2.6.8 and 6.1.1.4'
N N 0.0061 0.0033 'International Tables Vol C Tables 4.2.6.8 and 6.1.1.4'
Cu Cu 0.3201 1.2651 'International Tables Vol C Tables 4.2.6.8 and 6.1.1.4'
Cl Cl 0.1484 0.1585 'International Tables Vol C Tables 4.2.6.8 and 6.1.1.4'
O O 0.0106 0.0060 'International Tables Vol C Tables 4.2.6.8 and 6.1.1.4'

loop_
_geom_angle_atom_site_label_1
_geom_angle_atom_site_label_2
_geom_angle_atom_site_label_3
_geom_angle
_geom_angle_site_symmetry_1
_geom_angle_site_symmetry_3
N43 Cu1 N23 170.8(2) . .
N43 Cu1 N3 91.9(2) . 3_576
N23 Cu1 N3 89.3(2) . 3_576
N43 Cu1 N1 89.3(2) . .
N23 Cu1 N1 88.7(2) . .
N3 Cu1 N1 174.7(2) 3_576 .
N43 Cu1 N2 98.43(18) . .
N23 Cu1 N2 89.97(19) . .
N3 Cu1 N2 106.54(19) 3_576 .
N1 Cu1 N2 78.33(19) . .
C1 N1 C5 119.0(5) . .
C1 N1 Cu1 123.4(4) . .
C5 N1 Cu1 117.6(4) . .
C6 N2 N3 108.6(5) . .
C6 N2 Cu1 106.7(4) . .
N3 N2 Cu1 136.0(3) . .
C7 N3 N2 107.6(5) . .
C7 N3 Cu1 136.1(4) . 3_576
N2 N3 Cu1 114.3(3) . 3_576
C6 N4 C7 105.9(5) . .
C6 N4 C11 133.4(6) . .
C7 N4 C11 120.5(5) . .
N1 C1 C2 121.1(6) . .
N1 C1 C12 117.7(6) . .
C2 C1 C12 121.2(6) . .
C3 C2 C1 118.6(7) . .
C2 C3 C4 120.8(7) . .
C5 C4 C3 117.2(6) . .
N1 C5 C4 123.2(6) . .
N1 C5 C6 112.6(5) . .
C4 C5 C6 124.2(6) . .
N2 C6 N4 109.6(5) . .
N2 C6 C5 120.9(5) . .
N4 C6 C5 129.2(6) . .
N3 C7 N4 108.2(5) . .
N3 C7 C8 131.6(6) . .
N4 C7 C8 120.3(6) . .
C9 C8 C7 117.6(7) . .
C8 C9 C10 121.9(7) . .
C11 C10 C9 121.1(7) . .
C10 C11 N4 118.3(7) . .
C21 N21 C25 118.5(6) . .
C26 N22 N23 108.8(5) . .
C27 N23 N22 109.0(5) . .
C27 N23 Cu1 131.5(4) . .
N22 N23 Cu1 119.4(4) . .
C31 N24 C27 121.8(6) . .
C31 N24 C26 132.3(6) . .
C27 N24 C26 105.8(5) . .
N21 C21 C22 121.3(6) . .
N21 C21 C32 116.2(7) . .
C22 C21 C32 122.5(7) . .
C23 C22 C21 120.1(7) . .
C24 C23 C22 118.8(7) . .
C23 C24 C25 118.3(6) . .
N21 C25 C24 123.0(6) . .
N21 C25 C26 116.6(6) . .
C24 C25 C26 120.3(6) . .
N22 C26 N24 108.7(5) . .
N22 C26 C25 123.0(5) . .
N24 C26 C25 128.3(5) . .
N23 C27 N24 107.8(5) . .
N23 C27 C28 132.3(6) . .
N24 C27 C28 119.9(6) . .
C29 C28 C27 117.6(7) . .
C28 C29 C30 121.4(7) . .
C31 C30 C29 121.3(6) . .
C30 C31 N24 117.8(7) . .
C45 N41 C41 117.4(6) . .
C46 N42 N43 108.6(5) . .
C47 N43 N42 108.1(5) . .
C47 N43 Cu1 137.0(4) . .
N42 N43 Cu1 114.4(4) . .
C47 N44 C46 106.6(5) . .
C47 N44 C51 121.5(5) . .
C46 N44 C51 131.8(5) . .
N41 C41 C42 122.8(7) . .
N41 C41 C52 117.0(6) . .
C42 C41 C52 120.2(7) . .
C43 C42 C41 119.2(6) . .
C44 C43 C42 118.5(6) . .
C43 C44 C45 119.1(6) . .
N41 C45 C44 122.8(6) . .
N41 C45 C46 117.8(5) . .
C44 C45 C46 119.3(6) . .
N42 C46 N44 108.7(5) . .
N42 C46 C45 122.6(5) . .
N44 C46 C45 128.5(6) . .
N43 C47 N44 108.0(5) . .
N43 C47 C48 131.5(6) . .
N44 C47 C48 120.6(5) . .
C49 C48 C47 117.0(6) . .
C48 C49 C50 121.7(5) . .
C51 C50 C49 120.7(6) . .
C50 C51 N44 118.5(6) . .
O7 Cl1 O5 109.4(4) . .
O7 Cl1 O8 110.0(4) . .
O5 Cl1 O8 111.1(3) . .
O7 Cl1 O6 108.0(4) . .
O5 Cl1 O6 109.3(3) . .
O8 Cl1 O6 108.9(3) . .
O4 Cl2 O1 112.6(10) . .
O4 Cl2 O2 106.8(6) . .
O1 Cl2 O2 111.9(6) . .
O4 Cl2 O3 113.0(8) . .
O1 Cl2 O3 104.1(7) . .
O2 Cl2 O3 108.4(5) . .
N70 C70 C71 176.4(14) . .

loop_
_geom_bond_atom_site_label_1
_geom_bond_atom_site_label_2
_geom_bond_distance
_geom_bond_site_symmetry_2
Cu1 N43 1.984(5) .
Cu1 N23 1.992(5) .
Cu1 N3 2.023(5) 3_576
Cu1 N1 2.046(5) .
Cu1 N2 2.239(4) .
N1 C1 1.342(8) .
N1 C5 1.346(8) .
N2 C6 1.311(8) .
N2 N3 1.369(7) .
N3 C7 1.330(8) .
N3 Cu1 2.023(5) 3_576
N4 C6 1.355(8) .
N4 C7 1.390(8) .
N4 C11 1.396(8) .
C1 C2 1.395(10) .
C1 C12 1.491(9) .
C2 C3 1.371(10) .
C3 C4 1.386(10) .
C4 C5 1.374(9) .
C5 C6 1.483(9) .
C7 C8 1.408(9) .
C8 C9 1.349(10) .
C9 C10 1.398(11) .
C10 C11 1.351(10) .
N21 C21 1.343(9) .
N21 C25 1.348(8) .
N22 C26 1.329(8) .
N22 N23 1.351(7) .
N23 C27 1.347(8) .
N24 C31 1.382(8) .
N24 C27 1.389(8) .
N24 C26 1.391(8) .
C21 C22 1.386(10) .
C21 C32 1.496(10) .
C22 C23 1.385(10) .
C23 C24 1.382(10) .
C24 C25 1.388(9) .
C25 C26 1.451(9) .
C27 C28 1.410(9) .
C28 C29 1.345(10) .
C29 C30 1.422(11) .
C30 C31 1.344(10) .
N41 C45 1.334(8) .
N41 C41 1.344(9) .
N42 C46 1.320(8) .
N42 N43 1.362(7) .
N43 C47 1.346(8) .
N44 C47 1.371(8) .
N44 C46 1.378(7) .
N44 C51 1.394(8) .
C41 C42 1.381(10) .
C41 C52 1.512(11) .
C42 C43 1.379(10) .
C43 C44 1.372(9) .
C44 C45 1.390(9) .
C45 C46 1.455(8) .
C47 C48 1.413(8) .
C48 C49 1.364(9) .
C49 C50 1.418(9) .
C50 C51 1.341(9) .
Cl1 O7 1.421(6) .
Cl1 O5 1.422(5) .
Cl1 O8 1.429(5) .
Cl1 O6 1.435(5) .
O1 Cl2 1.339(8) .
O2 Cl2 1.414(6) .
O3 Cl2 1.419(8) .
O4 Cl2 1.336(9) .
N70 C70 1.103(11) .
C70 C71 1.470(16) .

loop_
_geom_torsion_atom_site_label_1
_geom_torsion_atom_site_label_2
_geom_torsion_atom_site_label_3
_geom_torsion_atom_site_label_4
_geom_torsion
_geom_torsion_site_symmetry_1
_geom_torsion_site_symmetry_4
N43 Cu1 N1 C1 -74.3(5) . .
N23 Cu1 N1 C1 96.7(5) . .
N2 Cu1 N1 C1 -173.1(6) . .
N43 Cu1 N1 C5 102.0(5) . .
N23 Cu1 N1 C5 -87.0(5) . .
N2 Cu1 N1 C5 3.2(4) . .
N43 Cu1 N2 C6 -100.8(4) . .
N23 Cu1 N2 C6 75.4(4) . .
N3 Cu1 N2 C6 164.7(4) 3_576 .
N1 Cu1 N2 C6 -13.2(4) . .
N43 Cu1 N2 N3 116.8(6) . .
N23 Cu1 N2 N3 -66.9(6) . .
N3 Cu1 N2 N3 22.3(7) 3_576 .
N1 Cu1 N2 N3 -155.6(6) . .
C6 N2 N3 C7 1.0(6) . .
Cu1 N2 N3 C7 142.9(5) . .
C6 N2 N3 Cu1 -165.4(4) . 3_576
Cu1 N2 N3 Cu1 -23.5(7) . 3_576
C5 N1 C1 C2 0.3(10) . .
Cu1 N1 C1 C2 176.6(5) . .
C5 N1 C1 C12 178.4(6) . .
Cu1 N1 C1 C12 -5.4(9) . .
N1 C1 C2 C3 -3.7(11) . .
C12 C1 C2 C3 178.4(7) . .
C1 C2 C3 C4 3.6(11) . .
C2 C3 C4 C5 -0.3(11) . .
C1 N1 C5 C4 3.2(10) . .
Cu1 N1 C5 C4 -173.3(5) . .
C1 N1 C5 C6 -177.0(6) . .
Cu1 N1 C5 C6 6.5(7) . .
C3 C4 C5 N1 -3.2(10) . .
C3 C4 C5 C6 177.0(6) . .
N3 N2 C6 N4 0.5(6) . .
Cu1 N2 C6 N4 -153.0(4) . .
N3 N2 C6 C5 175.4(5) . .
Cu1 N2 C6 C5 22.0(6) . .
C7 N4 C6 N2 -1.7(6) . .
C11 N4 C6 N2 172.9(6) . .
C7 N4 C6 C5 -176.1(6) . .
C11 N4 C6 C5 -1.5(11) . .
N1 C5 C6 N2 -20.8(8) . .
C4 C5 C6 N2 159.0(6) . .
N1 C5 C6 N4 153.1(6) . .
C4 C5 C6 N4 -27.1(10) . .
N2 N3 C7 N4 -2.1(6) . .
Cu1 N3 C7 N4 160.0(4) 3_576 .
N2 N3 C7 C8 177.9(6) . .
Cu1 N3 C7 C8 -20.0(10) 3_576 .
C6 N4 C7 N3 2.3(6) . .
C11 N4 C7 N3 -173.2(5) . .
C6 N4 C7 C8 -177.6(5) . .
C11 N4 C7 C8 6.9(8) . .
N3 C7 C8 C9 174.0(7) . .
N4 C7 C8 C9 -6.0(9) . .
C7 C8 C9 C10 1.7(11) . .
C8 C9 C10 C11 2.0(12) . .
C9 C10 C11 N4 -1.2(11) . .
C6 N4 C11 C10 -177.2(7) . .
C7 N4 C11 C10 -3.2(9) . .
C26 N22 N23 C27 -0.8(7) . .
C26 N22 N23 Cu1 177.4(4) . .
N3 Cu1 N23 C27 69.5(6) 3_576 .
N1 Cu1 N23 C27 -105.6(6) . .
N2 Cu1 N23 C27 176.0(6) . .
N3 Cu1 N23 N22 -108.2(4) 3_576 .
N1 Cu1 N23 N22 76.6(4) . .
N2 Cu1 N23 N22 -1.7(4) . .
C25 N21 C21 C22 1.0(10) . .
C25 N21 C21 C32 179.9(6) . .
N21 C21 C22 C23 -1.0(11) . .
C32 C21 C22 C23 -179.9(7) . .
C21 C22 C23 C24 0.8(10) . .
C22 C23 C24 C25 -0.5(10) . .
C21 N21 C25 C24 -0.8(10) . .
C21 N21 C25 C26 -177.8(6) . .
C23 C24 C25 N21 0.5(10) . .
C23 C24 C25 C26 177.4(6) . .
N23 N22 C26 N24 0.2(7) . .
N23 N22 C26 C25 -177.5(5) . .
C31 N24 C26 N22 177.7(6) . .
C27 N24 C26 N22 0.4(7) . .
C31 N24 C26 C25 -4.8(11) . .
C27 N24 C26 C25 177.9(6) . .
N21 C25 C26 N22 173.8(6) . .
C24 C25 C26 N22 -3.3(10) . .
N21 C25 C26 N24 -3.4(10) . .
C24 C25 C26 N24 179.6(6) . .
N22 N23 C27 N24 1.1(7) . .
Cu1 N23 C27 N24 -176.8(4) . .
N22 N23 C27 C28 -178.9(7) . .
Cu1 N23 C27 C28 3.2(11) . .
C31 N24 C27 N23 -178.5(5) . .
C26 N24 C27 N23 -0.9(7) . .
C31 N24 C27 C28 1.5(9) . .
C26 N24 C27 C28 179.1(6) . .
N23 C27 C28 C29 176.7(7) . .
N24 C27 C28 C29 -3.3(10) . .
C27 C28 C29 C30 3.2(11) . .
C28 C29 C30 C31 -1.3(11) . .
C29 C30 C31 N24 -0.6(10) . .
C27 N24 C31 C30 0.5(9) . .
C26 N24 C31 C30 -176.4(6) . .
C46 N42 N43 C47 0.4(7) . .
C46 N42 N43 Cu1 -173.3(4) . .
N3 Cu1 N43 C47 115.8(6) 3_576 .
N1 Cu1 N43 C47 -69.3(6) . .
N2 Cu1 N43 C47 8.8(7) . .
N3 Cu1 N43 N42 -73.0(4) 3_576 .
N1 Cu1 N43 N42 101.9(4) . .
N2 Cu1 N43 N42 -180.0(4) . .
C45 N41 C41 C42 -2.5(13) . .
C45 N41 C41 C52 178.1(8) . .
N41 C41 C42 C43 0.4(13) . .
C52 C41 C42 C43 179.7(9) . .
C41 C42 C43 C44 -0.1(11) . .
C42 C43 C44 C45 1.8(11) . .
C41 N41 C45 C44 4.4(11) . .
C41 N41 C45 C46 -177.1(7) . .
C43 C44 C45 N41 -4.2(11) . .
C43 C44 C45 C46 177.3(6) . .
N43 N42 C46 N44 -1.7(7) . .
N43 N42 C46 C45 -177.3(6) . .
C47 N44 C46 N42 2.3(7) . .
C51 N44 C46 N42 178.5(6) . .
C47 N44 C46 C45 177.6(6) . .
C51 N44 C46 C45 -6.2(11) . .
N41 C45 C46 N42 -177.4(6) . .
C44 C45 C46 N42 1.2(10) . .
N41 C45 C46 N44 7.9(10) . .
C44 C45 C46 N44 -173.6(6) . .
N42 N43 C47 N44 1.0(7) . .
Cu1 N43 C47 N44 172.6(5) . .
N42 N43 C47 C48 180.0(6) . .
Cu1 N43 C47 C48 -8.4(11) . .
C46 N44 C47 N43 -2.0(7) . .
C51 N44 C47 N43 -178.7(5) . .
C46 N44 C47 C48 178.9(6) . .
C51 N44 C47 C48 2.2(9) . .
N43 C47 C48 C49 -179.4(7) . .
N44 C47 C48 C49 -0.6(9) . .
C47 C48 C49 C50 -0.2(9) . .
C48 C49 C50 C51 -0.8(10) . .
C49 C50 C51 N44 2.3(10) . .
C47 N44 C51 C50 -3.1(9) . .
C46 N44 C51 C50 -178.8(6) . .
